data_4336431
loop_
_publ_author_name
'Veronika A. Zinovyeva'
'Sophal Mom'
'Sophie Fournier'
'Charles H. Devillers'
'H\'el\`ene Cattey'
'Henri Doucet'
'Jean-Cyrille Hierso'
'Dominique Lucas'

_publ_contact_author_address
;
ICMUB UMR 6302
Universit\'e de Bourgogne
Facult\'e des Sciences
9 Avenue Alain Savary
21000 DIJON
France
;
_publ_contact_author_email hcattey@u-bourgogne.fr
_publ_contact_author_fax +33-0380393835
_publ_contact_author_name 'Cattey, H\'el\`ene'
_publ_contact_author_phone +33-0380393665
_publ_section_title
;
 Kinetic and Electrochemical Studies of the Oxidative Addition of
 Demanding Organic Halides to Pd(0): the Efficiency of Polyphosphane
 Ligands in Low Palladium Loading Cross-Couplings Decrypted
;
_journal_name_full 'Inorganic Chemistry'
_journal_page_first 11923
_journal_page_last 11933
_journal_paper_doi 10.1021/ic401613w
_journal_volume 52
_journal_year 2013
_chemical_formula_moiety '0.84(C67 H64 Cl2 Fe P4 Pd), 0.16(C66 H62 Cl2 Fe P4 Pd), C H2 Cl2'
_chemical_formula_sum 'C67.84 H65.68 Cl4 Fe P4 Pd'
_chemical_formula_weight 1308.90
_space_group_IT_number 14
_symmetry_cell_setting monoclinic
_symmetry_space_group_name_Hall '-P 2ybc'
_symmetry_space_group_name_H-M 'P 1 21/c 1'
_atom_sites_solution_hydrogens geom
_atom_sites_solution_primary direct
_atom_sites_solution_secondary difmap
_audit_conform_dict_location ftp://ftp.iucr.org/pub/cif_core.dic
_audit_conform_dict_name cif_core.dic
_audit_conform_dict_version 2.2
_audit_creation_date date
_audit_creation_method 'wingx routine cif_update'
_audit_update_record
;
2009-01-09 # Formatted by publCIF
;
_cell_angle_alpha 90.00
_cell_angle_beta 120.253(1)
_cell_angle_gamma 90.00
_cell_formula_units_Z 4
_cell_length_a 14.3917(4)
_cell_length_b 20.0428(6)
_cell_length_c 25.2108(6)
_cell_measurement_reflns_used 70782
_cell_measurement_temperature 115(2)
_cell_measurement_theta_max 27.485
_cell_measurement_theta_min 0.998
_cell_volume 6281.7(3)
_computing_cell_refinement 'DENZO-SMN (Otwinowski & Minor, 1997)'
_computing_data_collection 'KappaCCD Server Software (Nonius,1997)'
_computing_data_reduction 'DENZO-SMN (Otwinowski & Minor, 1997)'
_computing_molecular_graphics 'ORTEPIII (Burnett, 1996)'
_computing_publication_material 'SHELXL97 and WinGX (Farrugia, 1999)'
_computing_structure_refinement 'SHELXL-97 (Sheldrick, 1997)'
_computing_structure_solution 'SIR92 (Altomare, 1993)'
_diffrn_ambient_temperature 115(2)
_diffrn_measured_fraction_theta_full 0.985
_diffrn_measured_fraction_theta_max 0.985
_diffrn_measurement_device_type KappaCCD
_diffrn_measurement_method '\f scans (\k = 0) + additional \w scans'
_diffrn_radiation_monochromator graphite
_diffrn_radiation_source 'fine-focus sealed tube'
_diffrn_radiation_type MoK\a
_diffrn_radiation_wavelength 0.71073
_diffrn_reflns_av_R_equivalents 0.0536
_diffrn_reflns_av_sigmaI/netI 0.0356
_diffrn_reflns_limit_h_max 18
_diffrn_reflns_limit_h_min -18
_diffrn_reflns_limit_k_max 25
_diffrn_reflns_limit_k_min -26
_diffrn_reflns_limit_l_max 32
_diffrn_reflns_limit_l_min -32
_diffrn_reflns_number 45553
_diffrn_reflns_theta_full 27.50
_diffrn_reflns_theta_max 27.50
_diffrn_reflns_theta_min 1.38
_diffrn_standards_number 0
_exptl_absorpt_coefficient_mu 0.829
_exptl_absorpt_correction_T_max 1.0221
_exptl_absorpt_correction_T_min 0.7643
_exptl_absorpt_correction_type multi-scan
_exptl_absorpt_process_details
;
[c.f. r.h. blessing, acta cryst. (1995), a51, 33-38]
;
_exptl_crystal_colour orange
_exptl_crystal_density_diffrn 1.386
_exptl_crystal_description prism
_exptl_crystal_F_000 2691
_exptl_crystal_size_max 0.32
_exptl_crystal_size_mid 0.13
_exptl_crystal_size_min 0.12
_refine_diff_density_max 1.406
_refine_diff_density_min -1.147
_refine_diff_density_rms 0.102
_refine_ls_extinction_method none
_refine_ls_goodness_of_fit_ref 1.196
_refine_ls_hydrogen_treatment noref
_refine_ls_matrix_type full
_refine_ls_number_parameters 759
_refine_ls_number_reflns 14200
_refine_ls_number_restraints 16
_refine_ls_restrained_S_all 1.197
_refine_ls_R_factor_all 0.0675
_refine_ls_R_factor_gt 0.0631
_refine_ls_shift/su_max 0.000
_refine_ls_shift/su_mean 0.000
_refine_ls_structure_factor_coef Fsqd
_refine_ls_weighting_details 'calc w=1/[\s^2^(Fo^2^)+(0.0000P)^2^+28.9046P] where P=(Fo^2^+2Fc^2^)/3'
_refine_ls_weighting_scheme calc
_refine_ls_wR_factor_gt 0.1399
_refine_ls_wR_factor_ref 0.1424
_reflns_number_gt 13262
_reflns_number_total 14200
_reflns_threshold_expression >2sigma(I)
_cod_data_source_file ic401613w_si_002.cif
_cod_data_source_block 1112cd24abs
_cod_database_code 4336431

loop_
_symmetry_equiv_pos_as_xyz
'x, y, z'
'-x, y+1/2, -z+1/2'
'-x, -y, -z'
'x, -y-1/2, z-1/2'

loop_
_atom_site_label
_atom_site_type_symbol
_atom_site_fract_x
_atom_site_fract_y
_atom_site_fract_z
_atom_site_U_iso_or_equiv
_atom_site_adp_type
_atom_site_occupancy
_atom_site_symmetry_multiplicity
_atom_site_calc_flag
_atom_site_refinement_flags
_atom_site_disorder_assembly
_atom_site_disorder_group
Pd Pd 0.55153(4) 0.69699(4) 0.18063(4) 0.02168(12) Uani 0.84 1 d P A 1
C67 C 0.6280(4) 0.6506(3) 0.2653(2) 0.0290(11) Uani 0.84 1 d P A 1
H67A H 0.6023 0.6697 0.2909 0.035 Uiso 0.84 1 calc PR A 1
H67B H 0.6092 0.6036 0.2599 0.019(13) Uiso 0.84 1 calc PR A 1
Cl1 Cl 0.77154(10) 0.65858(7) 0.30375(6) 0.0341(3) Uani 0.84 1 d P A 1
Cl2 Cl 0.5838(3) 0.60132(15) 0.13795(17) 0.0388(6) Uani 0.84 1 d P A 1
Pd* Pd 0.5739(3) 0.7055(2) 0.1843(2) 0.02168(12) Uani 0.16 1 d P A 2
Cl1* Cl 0.6962(7) 0.6608(4) 0.2788(4) 0.0408(17) Uani 0.16 1 d P A 2
Cl2* Cl 0.6027(15) 0.6173(8) 0.1315(10) 0.040(3) Uani 0.16 1 d P A 2
Fe Fe 0.25672(4) 0.81359(3) 0.11404(2) 0.01960(12) Uani 1 1 d . . .
C1 C 0.3862(3) 0.81747(19) 0.10116(17) 0.0206(7) Uani 1 1 d . A .
C2 C 0.4179(3) 0.83460(19) 0.16373(17) 0.0195(7) Uani 1 1 d . A .
C3 C 0.3574(3) 0.89271(19) 0.16144(18) 0.0215(7) Uani 1 1 d . . .
H3 H 0.3610 0.9141 0.1952 0.026 Uiso 1 1 calc R . .
C4 C 0.2908(3) 0.91233(19) 0.09871(18) 0.0225(7) Uani 1 1 d . . .
C5 C 0.3077(3) 0.86520(19) 0.06229(18) 0.0222(7) Uani 1 1 d . . .
H5 H 0.2729 0.8654 0.0196 0.027 Uiso 1 1 calc R . .
C6 C 0.2270(3) 0.7256(2) 0.14816(19) 0.0261(8) Uani 1 1 d . . .
C7 C 0.1748(3) 0.7820(2) 0.15785(18) 0.0253(8) Uani 1 1 d . . .
C8 C 0.1019(3) 0.8099(2) 0.09877(19) 0.0281(9) Uani 1 1 d . . .
H8 H 0.0589 0.8472 0.0920 0.034 Uiso 1 1 calc R . .
C9 C 0.1050(3) 0.7718(2) 0.05216(19) 0.0285(9) Uani 1 1 d . . .
C10 C 0.1848(3) 0.7222(2) 0.08283(19) 0.0271(8) Uani 1 1 d . . .
H10 H 0.2068 0.6917 0.0635 0.033 Uiso 1 1 calc R . .
C11 C 0.5514(3) 0.8036(2) 0.07136(19) 0.0276(8) Uani 1 1 d . A .
C12 C 0.5504(4) 0.8729(2) 0.0694(2) 0.0353(10) Uani 1 1 d . . .
H12 H 0.5016 0.8967 0.0760 0.042 Uiso 1 1 calc R . .
C13 C 0.6229(4) 0.9069(3) 0.0576(2) 0.0430(12) Uani 1 1 d . . .
H13 H 0.6211 0.9533 0.0554 0.052 Uiso 1 1 calc R . .
C14 C 0.6966(4) 0.8721(3) 0.0491(2) 0.0441(12) Uani 1 1 d . . .
H14 H 0.7452 0.8950 0.0418 0.053 Uiso 1 1 calc R . .
C15 C 0.6988(4) 0.8032(3) 0.0515(3) 0.0459(13) Uani 1 1 d . . .
H15 H 0.7483 0.7798 0.0452 0.055 Uiso 1 1 calc R . .
C16 C 0.6270(4) 0.7687(3) 0.0631(2) 0.0354(10) Uani 1 1 d . . .
H16 H 0.6295 0.7223 0.0654 0.042 Uiso 1 1 calc R . .
C17 C 0.3728(3) 0.7134(2) 0.0175(2) 0.0292(9) Uani 1 1 d . A .
C18 C 0.3460(4) 0.7416(2) -0.0387(2) 0.0330(9) Uani 1 1 d . . .
H18 H 0.3771 0.7820 -0.0397 0.040 Uiso 1 1 calc R . .
C19 C 0.2741(4) 0.7109(3) -0.0930(2) 0.0451(12) Uani 1 1 d . . .
H19 H 0.2575 0.7300 -0.1304 0.054 Uiso 1 1 calc R . .
C20 C 0.2267(5) 0.6512(3) -0.0914(3) 0.0602(16) Uani 1 1 d . . .
H20 H 0.1768 0.6306 -0.1278 0.072 Uiso 1 1 calc R . .
C21 C 0.2535(5) 0.6225(3) -0.0358(3) 0.0588(16) Uani 1 1 d . . .
H21 H 0.2215 0.5825 -0.0350 0.071 Uiso 1 1 calc R . .
C22 C 0.3274(4) 0.6523(2) 0.0188(2) 0.0410(11) Uani 1 1 d . . .
H22 H 0.3468 0.6319 0.0560 0.049 Uiso 1 1 calc R . .
C23 C 0.6427(3) 0.8522(2) 0.22877(18) 0.0243(8) Uani 1 1 d . A .
C24 C 0.6329(4) 0.9200(2) 0.2352(2) 0.0327(10) Uani 1 1 d . . .
H24 H 0.5747 0.9361 0.2378 0.039 Uiso 1 1 calc R . .
C25 C 0.7090(4) 0.9641(3) 0.2377(3) 0.0439(12) Uani 1 1 d . . .
H25 H 0.7014 1.0096 0.2413 0.053 Uiso 1 1 calc R . .
C26 C 0.7965(4) 0.9399(3) 0.2349(3) 0.0441(12) Uani 1 1 d . . .
H26 H 0.8487 0.9693 0.2375 0.053 Uiso 1 1 calc R . .
C27 C 0.8066(4) 0.8726(3) 0.2283(3) 0.0434(12) Uani 1 1 d . . .
H27 H 0.8652 0.8567 0.2261 0.052 Uiso 1 1 calc R . .
C28 C 0.7298(4) 0.8283(2) 0.2249(2) 0.0343(10) Uani 1 1 d . . .
H28 H 0.7365 0.7829 0.2201 0.041 Uiso 1 1 calc R . .
C29 C 0.5469(3) 0.8003(2) 0.29514(18) 0.0253(8) Uani 1 1 d . A .
C30 C 0.6454(3) 0.7901(3) 0.3482(2) 0.0364(11) Uani 1 1 d . . .
H30 H 0.7062 0.7810 0.3455 0.044 Uiso 1 1 calc R . .
C31 C 0.6532(4) 0.7936(3) 0.4056(2) 0.0479(14) Uani 1 1 d . . .
H31 H 0.7191 0.7860 0.4410 0.057 Uiso 1 1 calc R . .
C32 C 0.5636(4) 0.8081(3) 0.4101(2) 0.0503(15) Uani 1 1 d . . .
H32 H 0.5691 0.8106 0.4484 0.060 Uiso 1 1 calc R . .
C33 C 0.4659(4) 0.8190(3) 0.3575(2) 0.0431(12) Uani 1 1 d . . .
H33 H 0.4058 0.8295 0.3605 0.052 Uiso 1 1 calc R . .
C34 C 0.4570(3) 0.8143(2) 0.30017(19) 0.0314(9) Uani 1 1 d . . .
H34 H 0.3905 0.8205 0.2649 0.038 Uiso 1 1 calc R . .
C35 C 0.2314(4) 0.9782(2) 0.0774(2) 0.0285(9) Uani 1 1 d . . .
C36 C 0.3165(5) 1.0328(2) 0.0980(3) 0.0486(13) Uani 1 1 d . . .
H36A H 0.3600 1.0325 0.1420 0.073 Uiso 1 1 calc R . .
H36B H 0.2819 1.0754 0.0846 0.073 Uiso 1 1 calc R . .
H36C H 0.3612 1.0248 0.0804 0.073 Uiso 1 1 calc R . .
C37 C 0.1615(6) 0.9918(3) 0.1061(3) 0.066(2) Uani 1 1 d . . .
H37A H 0.1070 0.9580 0.0931 0.099 Uiso 1 1 calc R . .
H37B H 0.1280 1.0347 0.0930 0.099 Uiso 1 1 calc R . .
H37C H 0.2055 0.9911 0.1500 0.099 Uiso 1 1 calc R . .
C38 C 0.1621(5) 0.9807(3) 0.0075(2) 0.0494(14) Uani 1 1 d . . .
H38A H 0.2067 0.9739 -0.0103 0.074 Uiso 1 1 calc R . .
H38B H 0.1277 1.0235 -0.0048 0.074 Uiso 1 1 calc R . .
H38C H 0.1084 0.9464 -0.0063 0.074 Uiso 1 1 calc R . .
C39 C 0.2835(5) 0.5912(3) 0.1542(2) 0.0416(11) Uani 1 1 d . . .
C40 C 0.1745(5) 0.5738(3) 0.1202(3) 0.0523(14) Uani 1 1 d . . .
H40 H 0.1226 0.6032 0.1178 0.063 Uiso 1 1 calc R . .
C41 C 0.1431(6) 0.5125(3) 0.0897(3) 0.0682(19) Uani 1 1 d . . .
H41 H 0.0710 0.5002 0.0681 0.082 Uiso 1 1 calc R . .
C42 C 0.2207(7) 0.4710(4) 0.0924(3) 0.072(2) Uani 1 1 d . . .
H42 H 0.1998 0.4305 0.0716 0.087 Uiso 1 1 calc R . .
C43 C 0.3287(7) 0.4866(3) 0.1244(3) 0.0635(18) Uani 1 1 d . . .
H43 H 0.3795 0.4575 0.1250 0.076 Uiso 1 1 calc R . .
C44 C 0.3603(5) 0.5480(3) 0.1563(3) 0.0487(13) Uani 1 1 d . . .
H44 H 0.4328 0.5594 0.1787 0.058 Uiso 1 1 calc R . .
C45 C 0.3118(4) 0.6502(2) 0.2637(2) 0.0303(9) Uani 1 1 d . . .
C46 C 0.4026(4) 0.6485(2) 0.3218(2) 0.0374(10) Uani 1 1 d . . .
H46 H 0.4688 0.6611 0.3269 0.045 Uiso 1 1 calc R . .
C47 C 0.3959(5) 0.6280(3) 0.3726(2) 0.0456(12) Uani 1 1 d . . .
H47 H 0.4574 0.6262 0.4113 0.055 Uiso 1 1 calc R . .
C48 C 0.2979(5) 0.6106(3) 0.3654(3) 0.0501(14) Uani 1 1 d . . .
H48 H 0.2930 0.5974 0.3993 0.060 Uiso 1 1 calc R . .
C49 C 0.2065(5) 0.6125(2) 0.3081(3) 0.0424(12) Uani 1 1 d . . .
H49 H 0.1403 0.6010 0.3036 0.051 Uiso 1 1 calc R . .
C50 C 0.2131(4) 0.6315(2) 0.2571(2) 0.0359(10) Uani 1 1 d . . .
H50 H 0.1516 0.6317 0.2184 0.043 Uiso 1 1 calc R . .
C51 C 0.0489(3) 0.7552(2) 0.2105(2) 0.0316(9) Uani 1 1 d . . .
C52 C 0.0252(4) 0.7520(2) 0.2579(2) 0.0370(11) Uani 1 1 d . . .
H52 H 0.0695 0.7737 0.2949 0.044 Uiso 1 1 calc R . .
C53 C -0.0636(4) 0.7169(3) 0.2505(3) 0.0458(13) Uani 1 1 d . . .
H53 H -0.0781 0.7151 0.2824 0.055 Uiso 1 1 calc R . .
C54 C -0.1292(4) 0.6852(3) 0.1971(3) 0.0523(15) Uani 1 1 d . . .
H54 H -0.1892 0.6622 0.1922 0.063 Uiso 1 1 calc R . .
C55 C -0.1065(4) 0.6871(4) 0.1495(3) 0.0591(17) Uani 1 1 d . . .
H55 H -0.1511 0.6649 0.1128 0.071 Uiso 1 1 calc R . .
C56 C -0.0174(4) 0.7221(3) 0.1567(2) 0.0460(13) Uani 1 1 d . . .
H56 H -0.0026 0.7232 0.1248 0.055 Uiso 1 1 calc R . .
C57 C 0.1256(3) 0.8867(2) 0.21798(19) 0.0297(9) Uani 1 1 d . . .
C58 C 0.0186(4) 0.9061(2) 0.1788(2) 0.0316(9) Uani 1 1 d . . .
H58 H -0.0328 0.8742 0.1555 0.038 Uiso 1 1 calc R . .
C59 C -0.0111(4) 0.9724(3) 0.1746(2) 0.0380(10) Uani 1 1 d . . .
H59 H -0.0821 0.9850 0.1483 0.046 Uiso 1 1 calc R . .
C60 C 0.0660(5) 1.0205(3) 0.2099(3) 0.0467(13) Uani 1 1 d . . .
H60 H 0.0462 1.0651 0.2068 0.056 Uiso 1 1 calc R . .
C61 C 0.1718(4) 1.0018(3) 0.2496(2) 0.0444(12) Uani 1 1 d . . .
H61 H 0.2229 1.0336 0.2735 0.053 Uiso 1 1 calc R . .
C62 C 0.2004(4) 0.9355(3) 0.2534(2) 0.0371(10) Uani 1 1 d . . .
H62 H 0.2713 0.9231 0.2803 0.045 Uiso 1 1 calc R . .
C63 C 0.0236(4) 0.7739(3) -0.0163(2) 0.0359(10) Uani 1 1 d . . .
C64 C 0.0739(5) 0.7866(4) -0.0558(2) 0.0593(17) Uani 1 1 d . . .
H64A H 0.1036 0.8308 -0.0482 0.089 Uiso 1 1 calc R . .
H64B H 0.0200 0.7824 -0.0984 0.089 Uiso 1 1 calc R . .
H64C H 0.1300 0.7546 -0.0459 0.089 Uiso 1 1 calc R . .
C65 C -0.0323(4) 0.7052(3) -0.0326(3) 0.0527(14) Uani 1 1 d . . .
H65A H 0.0188 0.6714 -0.0275 0.079 Uiso 1 1 calc R . .
H65B H -0.0901 0.7055 -0.0744 0.079 Uiso 1 1 calc R . .
H65C H -0.0603 0.6959 -0.0059 0.079 Uiso 1 1 calc R . .
C66 C -0.0622(5) 0.8269(3) -0.0298(3) 0.0565(15) Uani 1 1 d . . .
H66A H -0.0974 0.8170 -0.0069 0.085 Uiso 1 1 calc R . .
H66B H -0.1142 0.8269 -0.0729 0.085 Uiso 1 1 calc R . .
H66C H -0.0288 0.8700 -0.0180 0.085 Uiso 1 1 calc R . .
P1 P 0.46285(8) 0.75496(5) 0.08894(5) 0.0221(2) Uani 1 1 d . . .
P2 P 0.53933(8) 0.79402(5) 0.22159(4) 0.02068(19) Uani 1 1 d . . .
P3 P 0.17297(8) 0.79985(6) 0.22846(5) 0.0275(2) Uani 1 1 d . . .
P4 P 0.33443(9) 0.66935(6) 0.19940(5) 0.0294(2) Uani 1 1 d . . .
C68 C 0.2069(9) 1.0334(6) 0.3949(5) 0.058(3) Uani 0.50 1 d PDU B -3
H68A H 0.2429 0.9930 0.3936 0.069 Uiso 0.50 1 calc PR B -3
H68B H 0.2137 1.0654 0.3681 0.069 Uiso 0.50 1 calc PR B -3
Cl3 Cl 0.0682(3) 1.0139(2) 0.3604(2) 0.0861(13) Uani 0.50 1 d PDU B -3
Cl4 Cl 0.2807(7) 1.0646(2) 0.46876(17) 0.113(3) Uani 0.50 1 d PDU B -3
C69 C 0.5517(11) 0.9767(7) 0.5040(7) 0.093(4) Uani 0.50 1 d PDU C -3
H69A H 0.5371 0.9790 0.5375 0.112 Uiso 0.50 1 calc PR C -3
H69B H 0.5537 1.0220 0.4910 0.112 Uiso 0.50 1 calc PR C -3
Cl6 Cl 0.6763(9) 0.9400(8) 0.5302(7) 0.254(8) Uani 0.50 1 d PDU C -3
Cl5 Cl 0.4513(4) 0.9354(3) 0.4454(3) 0.1157(17) Uani 0.50 1 d PDU C -3

loop_
_atom_site_aniso_label
_atom_site_aniso_U_11
_atom_site_aniso_U_22
_atom_site_aniso_U_33
_atom_site_aniso_U_23
_atom_site_aniso_U_13
_atom_site_aniso_U_12
Pd 0.0181(3) 0.0216(3) 0.0249(2) 0.00560(18) 0.0105(3) 0.0021(2)
C67 0.020(3) 0.034(3) 0.031(3) 0.015(2) 0.012(2) 0.006(2)
Cl1 0.0227(7) 0.0491(8) 0.0304(6) 0.0112(5) 0.0133(5) 0.0051(5)
Cl2 0.0359(12) 0.0303(14) 0.0465(12) -0.0008(10) 0.0181(8) 0.0088(9)
Pd* 0.0181(3) 0.0216(3) 0.0249(2) 0.00560(18) 0.0105(3) 0.0021(2)
Cl1* 0.030(5) 0.047(4) 0.038(4) 0.022(3) 0.012(3) 0.016(3)
Cl2* 0.042(7) 0.032(7) 0.051(6) 0.004(5) 0.027(5) 0.007(5)
Fe 0.0180(2) 0.0231(3) 0.0202(3) 0.0048(2) 0.0115(2) 0.0022(2)
C1 0.0203(17) 0.0243(18) 0.0215(18) 0.0056(14) 0.0137(15) 0.0026(14)
C2 0.0180(16) 0.0230(18) 0.0233(18) 0.0040(14) 0.0147(15) 0.0014(14)
C3 0.0237(18) 0.0215(18) 0.0239(18) 0.0022(14) 0.0153(15) 0.0015(14)
C4 0.0230(18) 0.0224(18) 0.0257(19) 0.0040(15) 0.0150(16) 0.0030(15)
C5 0.0234(18) 0.0234(18) 0.0232(18) 0.0072(15) 0.0143(15) 0.0044(15)
C6 0.0238(19) 0.027(2) 0.029(2) 0.0048(16) 0.0145(16) -0.0038(16)
C7 0.0183(17) 0.034(2) 0.027(2) 0.0033(16) 0.0139(16) -0.0035(15)
C8 0.0177(17) 0.038(2) 0.030(2) 0.0061(18) 0.0130(16) 0.0013(16)
C9 0.0217(19) 0.037(2) 0.028(2) 0.0016(17) 0.0135(17) -0.0046(17)
C10 0.0251(19) 0.028(2) 0.028(2) 0.0013(16) 0.0130(17) -0.0045(16)
C11 0.027(2) 0.034(2) 0.028(2) 0.0043(17) 0.0189(17) 0.0039(17)
C12 0.040(2) 0.033(2) 0.046(3) 0.010(2) 0.031(2) 0.0055(19)
C13 0.051(3) 0.038(3) 0.054(3) 0.011(2) 0.037(3) -0.003(2)
C14 0.041(3) 0.059(3) 0.045(3) 0.009(2) 0.031(2) -0.008(2)
C15 0.038(3) 0.062(3) 0.055(3) -0.008(3) 0.037(3) -0.003(2)
C16 0.033(2) 0.040(3) 0.043(3) -0.005(2) 0.027(2) -0.0006(19)
C17 0.030(2) 0.035(2) 0.029(2) -0.0003(17) 0.0195(18) 0.0028(17)
C18 0.036(2) 0.041(2) 0.029(2) 0.0021(18) 0.0222(19) 0.0035(19)
C19 0.049(3) 0.062(3) 0.027(2) -0.006(2) 0.021(2) 0.001(3)
C20 0.070(4) 0.063(4) 0.037(3) -0.015(3) 0.019(3) -0.011(3)
C21 0.075(4) 0.044(3) 0.050(3) -0.011(3) 0.026(3) -0.019(3)
C22 0.053(3) 0.033(2) 0.038(3) 0.000(2) 0.024(2) -0.002(2)
C23 0.0221(18) 0.032(2) 0.0233(18) 0.0029(16) 0.0148(15) 0.0011(16)
C24 0.030(2) 0.033(2) 0.048(3) -0.0131(19) 0.029(2) -0.0068(18)
C25 0.048(3) 0.031(2) 0.071(4) -0.016(2) 0.044(3) -0.012(2)
C26 0.040(3) 0.043(3) 0.067(3) -0.002(2) 0.040(3) -0.011(2)
C27 0.035(3) 0.040(3) 0.072(4) 0.007(2) 0.040(3) 0.004(2)
C28 0.031(2) 0.031(2) 0.054(3) 0.008(2) 0.030(2) 0.0048(18)
C29 0.0226(18) 0.034(2) 0.0204(18) 0.0058(16) 0.0120(15) 0.0001(16)
C30 0.021(2) 0.062(3) 0.025(2) 0.003(2) 0.0114(17) 0.003(2)
C31 0.027(2) 0.089(4) 0.023(2) 0.011(2) 0.0090(18) 0.008(2)
C32 0.040(3) 0.092(5) 0.025(2) 0.009(3) 0.021(2) 0.004(3)
C33 0.029(2) 0.076(4) 0.032(2) 0.011(2) 0.022(2) 0.007(2)
C34 0.0217(19) 0.049(3) 0.025(2) 0.0057(18) 0.0130(16) 0.0007(18)
C35 0.034(2) 0.024(2) 0.033(2) 0.0082(17) 0.0214(19) 0.0085(17)
C36 0.055(3) 0.021(2) 0.062(3) 0.004(2) 0.024(3) 0.005(2)
C37 0.092(5) 0.055(4) 0.095(5) 0.045(3) 0.080(4) 0.053(3)
C38 0.057(3) 0.034(3) 0.037(3) 0.011(2) 0.009(2) 0.019(2)
C39 0.059(3) 0.035(2) 0.036(3) 0.011(2) 0.028(2) 0.002(2)
C40 0.060(4) 0.041(3) 0.051(3) -0.003(2) 0.025(3) -0.013(3)
C41 0.073(4) 0.056(4) 0.060(4) -0.006(3) 0.022(3) -0.017(3)
C42 0.104(6) 0.055(4) 0.054(4) -0.002(3) 0.037(4) -0.009(4)
C43 0.105(6) 0.038(3) 0.064(4) 0.004(3) 0.056(4) -0.005(3)
C44 0.069(4) 0.039(3) 0.047(3) 0.011(2) 0.036(3) 0.004(3)
C45 0.038(2) 0.024(2) 0.033(2) 0.0082(17) 0.0207(19) 0.0025(17)
C46 0.042(3) 0.035(2) 0.037(2) 0.0055(19) 0.021(2) 0.001(2)
C47 0.061(3) 0.043(3) 0.032(2) 0.006(2) 0.023(2) 0.008(2)
C48 0.085(4) 0.037(3) 0.049(3) 0.009(2) 0.049(3) 0.008(3)
C49 0.055(3) 0.029(2) 0.063(3) 0.012(2) 0.045(3) 0.004(2)
C50 0.037(2) 0.029(2) 0.045(3) 0.0098(19) 0.023(2) 0.0036(19)
C51 0.0213(19) 0.040(2) 0.040(2) 0.0166(19) 0.0198(18) 0.0075(17)
C52 0.035(2) 0.039(3) 0.052(3) 0.017(2) 0.033(2) 0.012(2)
C53 0.033(2) 0.054(3) 0.065(4) 0.026(3) 0.036(3) 0.011(2)
C54 0.028(2) 0.062(4) 0.073(4) 0.031(3) 0.030(3) 0.004(2)
C55 0.030(3) 0.088(5) 0.049(3) 0.019(3) 0.012(2) -0.016(3)
C56 0.029(2) 0.069(4) 0.038(3) 0.015(2) 0.015(2) -0.009(2)
C57 0.026(2) 0.041(2) 0.028(2) 0.0016(18) 0.0185(17) 0.0001(18)
C58 0.029(2) 0.035(2) 0.039(2) -0.0008(19) 0.0224(19) 0.0014(18)
C59 0.035(2) 0.042(3) 0.046(3) 0.000(2) 0.026(2) 0.005(2)
C60 0.057(3) 0.037(3) 0.063(3) -0.009(2) 0.044(3) 0.000(2)
C61 0.047(3) 0.047(3) 0.048(3) -0.016(2) 0.030(2) -0.016(2)
C62 0.030(2) 0.054(3) 0.032(2) -0.001(2) 0.0192(19) -0.004(2)
C63 0.026(2) 0.049(3) 0.027(2) 0.007(2) 0.0086(18) 0.0006(19)
C64 0.041(3) 0.106(5) 0.025(2) -0.004(3) 0.013(2) -0.012(3)
C65 0.037(3) 0.061(4) 0.041(3) -0.008(3) 0.005(2) -0.013(3)
C66 0.042(3) 0.063(4) 0.039(3) 0.006(3) 0.002(2) 0.015(3)
P1 0.0248(5) 0.0238(5) 0.0237(5) 0.0041(4) 0.0166(4) 0.0048(4)
P2 0.0179(4) 0.0263(5) 0.0206(5) 0.0047(4) 0.0117(4) 0.0027(4)
P3 0.0201(5) 0.0415(6) 0.0258(5) 0.0063(4) 0.0151(4) 0.0021(4)
P4 0.0317(6) 0.0265(5) 0.0340(6) 0.0095(4) 0.0195(5) 0.0032(4)
C68 0.068(7) 0.048(7) 0.065(7) -0.006(6) 0.039(6) -0.010(6)
Cl3 0.0545(18) 0.089(3) 0.129(3) 0.061(2) 0.057(2) 0.0231(17)
Cl4 0.234(7) 0.0435(18) 0.0347(16) 0.0044(14) 0.047(3) -0.007(3)
C69 0.134(11) 0.056(9) 0.088(10) 0.025(7) 0.056(9) 0.005(7)
Cl6 0.125(6) 0.319(17) 0.289(15) 0.057(12) 0.083(7) 0.030(8)
Cl5 0.090(3) 0.123(4) 0.144(5) -0.004(4) 0.065(3) 0.014(3)

loop_
_atom_type_symbol
_atom_type_description
_atom_type_scat_dispersion_real
_atom_type_scat_dispersion_imag
_atom_type_scat_source
C C 0.0033 0.0016 'International Tables Vol C Tables 4.2.6.8 and 6.1.1.4'
H H 0.0000 0.0000 'International Tables Vol C Tables 4.2.6.8 and 6.1.1.4'
P P 0.1023 0.0942 'International Tables Vol C Tables 4.2.6.8 and 6.1.1.4'
Cl Cl 0.1484 0.1585 'International Tables Vol C Tables 4.2.6.8 and 6.1.1.4'
Fe Fe 0.3463 0.8444 'International Tables Vol C Tables 4.2.6.8 and 6.1.1.4'
Pd Pd -0.9988 1.0072 'International Tables Vol C Tables 4.2.6.8 and 6.1.1.4'

loop_
_geom_angle_atom_site_label_1
_geom_angle_atom_site_label_2
_geom_angle_atom_site_label_3
_geom_angle
C67 Pd P2 92.25(16)
C67 Pd P1 176.01(17)
P2 Pd P1 83.87(4)
C67 Pd Cl2 88.87(18)
P2 Pd Cl2 172.64(7)
P1 Pd Cl2 95.10(9)
Cl1 C67 Pd 112.8(3)
Cl1 C67 H67A 109.0
Pd C67 H67A 109.0
Cl1 C67 H67B 109.0
Pd C67 H67B 109.0
H67A C67 H67B 107.8
P2 Pd* Cl1* 95.2(3)
P2 Pd* P1 84.96(18)
Cl1* Pd* P1 175.2(3)
P2 Pd* Cl2* 172.5(5)
Cl1* Pd* Cl2* 91.9(6)
P1 Pd* Cl2* 87.8(5)
C1 Fe C2 41.32(14)
C1 Fe C10 107.21(16)
C2 Fe C10 127.85(16)
C1 Fe C8 162.85(16)
C2 Fe C8 154.85(16)
C10 Fe C8 66.93(17)
C1 Fe C5 40.58(14)
C2 Fe C5 68.33(15)
C10 Fe C5 118.32(16)
C8 Fe C5 126.42(16)
C1 Fe C3 68.57(15)
C2 Fe C3 40.81(14)
C10 Fe C3 166.71(16)
C8 Fe C3 120.74(17)
C5 Fe C3 67.28(15)
C1 Fe C7 154.25(15)
C2 Fe C7 120.53(15)
C10 Fe C7 67.75(17)
C8 Fe C7 40.51(15)
C5 Fe C7 164.57(16)
C3 Fe C7 110.21(16)
C1 Fe C6 119.14(16)
C2 Fe C6 108.91(15)
C10 Fe C6 40.60(16)
C8 Fe C6 67.77(16)
C5 Fe C6 152.83(16)
C3 Fe C6 129.36(15)
C7 Fe C6 40.45(16)
C1 Fe C9 125.60(16)
C2 Fe C9 164.29(16)
C10 Fe C9 39.76(17)
C8 Fe C9 39.73(17)
C5 Fe C9 107.17(16)
C3 Fe C9 152.91(16)
C7 Fe C9 67.69(16)
C6 Fe C9 67.78(16)
C1 Fe C4 67.87(15)
C2 Fe C4 67.99(15)
C10 Fe C4 151.63(16)
C8 Fe C4 109.09(16)
C5 Fe C4 39.65(15)
C3 Fe C4 39.87(14)
C7 Fe C4 128.75(16)
C6 Fe C4 166.53(16)
C9 Fe C4 118.85(16)
C5 C1 C2 107.2(3)
C5 C1 P1 133.8(3)
C2 C1 P1 118.0(3)
C5 C1 Fe 70.5(2)
C2 C1 Fe 69.4(2)
P1 C1 Fe 133.4(2)
C3 C2 C1 107.3(3)
C3 C2 P2 135.7(3)
C1 C2 P2 114.8(3)
C3 C2 Fe 70.5(2)
C1 C2 Fe 69.3(2)
P2 C2 Fe 137.4(2)
C4 C3 C2 108.8(3)
C4 C3 Fe 71.8(2)
C2 C3 Fe 68.7(2)
C4 C3 H3 125.6
C2 C3 H3 125.6
Fe C3 H3 125.4
C5 C4 C3 107.1(3)
C5 C4 C35 126.8(3)
C3 C4 C35 125.1(4)
C5 C4 Fe 68.2(2)
C3 C4 Fe 68.3(2)
C35 C4 Fe 137.4(3)
C4 C5 C1 109.6(3)
C4 C5 Fe 72.2(2)
C1 C5 Fe 69.0(2)
C4 C5 H5 125.2
C1 C5 H5 125.2
Fe C5 H5 125.2
C10 C6 C7 106.0(4)
C10 C6 P4 119.9(3)
C7 C6 P4 133.8(3)
C10 C6 Fe 68.1(2)
C7 C6 Fe 69.0(2)
P4 C6 Fe 122.4(2)
C8 C7 C6 107.4(4)
C8 C7 P3 124.9(3)
C6 C7 P3 125.5(3)
C8 C7 Fe 69.2(2)
C6 C7 Fe 70.5(2)
P3 C7 Fe 138.4(2)
C9 C8 C7 109.8(4)
C9 C8 Fe 72.1(2)
C7 C8 Fe 70.3(2)
C9 C8 H8 125.1
C7 C8 H8 125.1
Fe C8 H8 124.1
C10 C9 C8 106.3(4)
C10 C9 C63 125.9(4)
C8 C9 C63 126.6(4)
C10 C9 Fe 67.9(2)
C8 C9 Fe 68.2(2)
C63 C9 Fe 138.2(3)
C9 C10 C6 110.4(4)
C9 C10 Fe 72.3(2)
C6 C10 Fe 71.3(2)
C9 C10 H10 124.8
C6 C10 H10 124.8
Fe C10 H10 123.2
C12 C11 C16 119.4(4)
C12 C11 P1 123.1(3)
C16 C11 P1 117.5(3)
C11 C12 C13 120.0(4)
C11 C12 H12 120.0
C13 C12 H12 120.0
C14 C13 C12 120.2(5)
C14 C13 H13 119.9
C12 C13 H13 119.9
C13 C14 C15 120.3(4)
C13 C14 H14 119.9
C15 C14 H14 119.9
C14 C15 C16 120.1(5)
C14 C15 H15 120.0
C16 C15 H15 120.0
C15 C16 C11 120.0(5)
C15 C16 H16 120.0
C11 C16 H16 120.0
C18 C17 C22 119.3(4)
C18 C17 P1 121.3(4)
C22 C17 P1 119.3(3)
C19 C18 C17 121.0(5)
C19 C18 H18 119.5
C17 C18 H18 119.5
C18 C19 C20 119.3(5)
C18 C19 H19 120.3
C20 C19 H19 120.3
C21 C20 C19 120.0(5)
C21 C20 H20 120.0
C19 C20 H20 120.0
C20 C21 C22 120.8(6)
C20 C21 H21 119.6
C22 C21 H21 119.6
C21 C22 C17 119.4(5)
C21 C22 H22 120.3
C17 C22 H22 120.3
C24 C23 C28 119.7(4)
C24 C23 P2 120.8(3)
C28 C23 P2 119.4(3)
C25 C24 C23 120.4(4)
C25 C24 H24 119.8
C23 C24 H24 119.8
C24 C25 C26 119.7(5)
C24 C25 H25 120.2
C26 C25 H25 120.2
C27 C26 C25 120.2(4)
C27 C26 H26 119.9
C25 C26 H26 119.9
C26 C27 C28 120.4(4)
C26 C27 H27 119.8
C28 C27 H27 119.8
C27 C28 C23 119.6(4)
C27 C28 H28 120.2
C23 C28 H28 120.2
C30 C29 C34 119.1(4)
C30 C29 P2 118.9(3)
C34 C29 P2 122.0(3)
C29 C30 C31 120.1(4)
C29 C30 H30 120.0
C31 C30 H30 120.0
C32 C31 C30 120.3(4)
C32 C31 H31 119.8
C30 C31 H31 119.8
C33 C32 C31 119.8(4)
C33 C32 H32 120.1
C31 C32 H32 120.1
C32 C33 C34 120.3(4)
C32 C33 H33 119.9
C34 C33 H33 119.9
C33 C34 C29 120.4(4)
C33 C34 H34 119.8
C29 C34 H34 119.8
C4 C35 C36 106.9(4)
C4 C35 C38 111.1(4)
C36 C35 C38 108.3(4)
C4 C35 C37 112.0(3)
C36 C35 C37 108.6(5)
C38 C35 C37 109.7(5)
C35 C36 H36A 109.5
C35 C36 H36B 109.5
H36A C36 H36B 109.5
C35 C36 H36C 109.5
H36A C36 H36C 109.5
H36B C36 H36C 109.5
C35 C37 H37A 109.5
C35 C37 H37B 109.5
H37A C37 H37B 109.5
C35 C37 H37C 109.5
H37A C37 H37C 109.5
H37B C37 H37C 109.5
C35 C38 H38A 109.5
C35 C38 H38B 109.5
H38A C38 H38B 109.5
C35 C38 H38C 109.5
H38A C38 H38C 109.5
H38B C38 H38C 109.5
C44 C39 C40 119.6(5)
C44 C39 P4 116.4(4)
C40 C39 P4 124.1(4)
C41 C40 C39 120.5(6)
C41 C40 H40 119.7
C39 C40 H40 119.7
C42 C41 C40 118.5(7)
C42 C41 H41 120.7
C40 C41 H41 120.7
C41 C42 C43 122.9(7)
C41 C42 H42 118.6
C43 C42 H42 118.6
C42 C43 C44 118.4(7)
C42 C43 H43 120.8
C44 C43 H43 120.8
C39 C44 C43 120.1(6)
C39 C44 H44 120.0
C43 C44 H44 120.0
C46 C45 C50 118.8(4)
C46 C45 P4 116.2(3)
C50 C45 P4 124.7(4)
C45 C46 C47 120.8(5)
C45 C46 H46 119.6
C47 C46 H46 119.6
C48 C47 C46 119.7(5)
C48 C47 H47 120.2
C46 C47 H47 120.2
C47 C48 C49 120.4(5)
C47 C48 H48 119.8
C49 C48 H48 119.8
C48 C49 C50 120.2(5)
C48 C49 H49 119.9
C50 C49 H49 119.9
C49 C50 C45 120.2(5)
C49 C50 H50 119.9
C45 C50 H50 119.9
C56 C51 C52 118.4(4)
C56 C51 P3 125.6(3)
C52 C51 P3 115.9(4)
C53 C52 C51 120.8(5)
C53 C52 H52 119.6
C51 C52 H52 119.6
C54 C53 C52 120.5(5)
C54 C53 H53 119.7
C52 C53 H53 119.7
C53 C54 C55 119.7(5)
C53 C54 H54 120.2
C55 C54 H54 120.2
C56 C55 C54 120.1(6)
C56 C55 H55 119.9
C54 C55 H55 119.9
C51 C56 C55 120.5(5)
C51 C56 H56 119.7
C55 C56 H56 119.7
C62 C57 C58 118.4(4)
C62 C57 P3 117.5(3)
C58 C57 P3 124.0(4)
C59 C58 C57 120.5(4)
C59 C58 H58 119.7
C57 C58 H58 119.7
C58 C59 C60 119.9(5)
C58 C59 H59 120.1
C60 C59 H59 120.1
C61 C60 C59 120.2(5)
C61 C60 H60 119.9
C59 C60 H60 119.9
C62 C61 C60 119.4(5)
C62 C61 H61 120.3
C60 C61 H61 120.3
C61 C62 C57 121.6(5)
C61 C62 H62 119.2
C57 C62 H62 119.2
C64 C63 C9 113.5(4)
C64 C63 C66 109.6(5)
C9 C63 C66 110.2(4)
C64 C63 C65 109.3(5)
C9 C63 C65 106.2(4)
C66 C63 C65 107.8(4)
C63 C64 H64A 109.5
C63 C64 H64B 109.5
H64A C64 H64B 109.5
C63 C64 H64C 109.5
H64A C64 H64C 109.5
H64B C64 H64C 109.5
C63 C65 H65A 109.5
C63 C65 H65B 109.5
H65A C65 H65B 109.5
C63 C65 H65C 109.5
H65A C65 H65C 109.5
H65B C65 H65C 109.5
C63 C66 H66A 109.5
C63 C66 H66B 109.5
H66A C66 H66B 109.5
C63 C66 H66C 109.5
H66A C66 H66C 109.5
H66B C66 H66C 109.5
C1 P1 C17 107.38(19)
C1 P1 C11 103.51(18)
C17 P1 C11 103.97(19)
C1 P1 Pd 104.85(12)
C17 P1 Pd 121.47(15)
C11 P1 Pd 114.16(14)
C1 P1 Pd* 106.32(18)
C17 P1 Pd* 127.31(19)
C11 P1 Pd* 106.06(17)
Pd P1 Pd* 8.25(10)
C29 P2 C2 109.30(18)
C29 P2 C23 103.23(18)
C2 P2 C23 101.56(18)
C29 P2 Pd* 126.2(2)
C2 P2 Pd* 110.83(18)
C23 P2 Pd* 102.16(17)
C29 P2 Pd 123.58(15)
C2 P2 Pd 106.59(13)
C23 P2 Pd 110.46(13)
Pd* P2 Pd 8.48(10)
C7 P3 C51 98.9(2)
C7 P3 C57 103.36(19)
C51 P3 C57 100.49(19)
C6 P4 C45 106.79(19)
C6 P4 C39 99.0(2)
C45 P4 C39 100.0(2)
Cl4 C68 Cl3 122.4(8)
Cl4 C68 H68A 106.7
Cl3 C68 H68A 106.7
Cl4 C68 H68B 106.7
Cl3 C68 H68B 106.7
H68A C68 H68B 106.6
Cl5 C69 Cl6 113.2(10)
Cl5 C69 H69A 108.9
Cl6 C69 H69A 108.9
Cl5 C69 H69B 108.9
Cl6 C69 H69B 108.9
H69A C69 H69B 107.7

loop_
_geom_bond_atom_site_label_1
_geom_bond_atom_site_label_2
_geom_bond_distance
Pd C67 2.065(5)
Pd P2 2.2499(13)
Pd P1 2.3128(13)
Pd Cl2 2.357(4)
C67 Cl1 1.793(6)
C67 H67A 0.9700
C67 H67B 0.9700
Pd* P2 2.180(6)
Pd* Cl1* 2.314(9)
Pd* P1 2.332(5)
Pd* Cl2* 2.37(2)
Fe C1 2.047(4)
Fe C2 2.049(4)
Fe C10 2.056(4)
Fe C8 2.063(4)
Fe C5 2.067(4)
Fe C3 2.073(4)
Fe C7 2.078(4)
Fe C6 2.098(4)
Fe C9 2.114(4)
Fe C4 2.121(4)
C1 C5 1.427(5)
C1 C2 1.445(5)
C1 P1 1.796(4)
C2 C3 1.438(5)
C2 P2 1.810(4)
C3 C4 1.431(5)
C3 H3 0.9300
C4 C5 1.421(5)
C4 C35 1.516(5)
C5 H5 0.9300
C6 C10 1.442(6)
C6 C7 1.444(6)
C6 P4 1.822(4)
C7 C8 1.434(6)
C7 P3 1.829(4)
C8 C9 1.420(6)
C8 H8 0.9300
C9 C10 1.419(6)
C9 C63 1.521(6)
C10 H10 0.9300
C11 C12 1.392(6)
C11 C16 1.394(6)
C11 P1 1.827(4)
C12 C13 1.398(6)
C12 H12 0.9300
C13 C14 1.373(7)
C13 H13 0.9300
C14 C15 1.383(8)
C14 H14 0.9300
C15 C16 1.392(6)
C15 H15 0.9300
C16 H16 0.9300
C17 C18 1.388(6)
C17 C22 1.395(7)
C17 P1 1.808(5)
C18 C19 1.377(7)
C18 H18 0.9300
C19 C20 1.389(8)
C19 H19 0.9300
C20 C21 1.378(9)
C20 H20 0.9300
C21 C22 1.381(7)
C21 H21 0.9300
C22 H22 0.9300
C23 C24 1.384(6)
C23 C28 1.391(5)
C23 P2 1.827(4)
C24 C25 1.383(6)
C24 H24 0.9300
C25 C26 1.384(7)
C25 H25 0.9300
C26 C27 1.376(7)
C26 H26 0.9300
C27 C28 1.385(6)
C27 H27 0.9300
C28 H28 0.9300
C29 C30 1.389(6)
C29 C34 1.391(5)
C29 P2 1.806(4)
C30 C31 1.395(6)
C30 H30 0.9300
C31 C32 1.382(7)
C31 H31 0.9300
C32 C33 1.379(7)
C32 H32 0.9300
C33 C34 1.389(6)
C33 H33 0.9300
C34 H34 0.9300
C35 C36 1.525(7)
C35 C38 1.528(6)
C35 C37 1.530(6)
C36 H36A 0.9600
C36 H36B 0.9600
C36 H36C 0.9600
C37 H37A 0.9600
C37 H37B 0.9600
C37 H37C 0.9600
C38 H38A 0.9600
C38 H38B 0.9600
C38 H38C 0.9600
C39 C44 1.384(8)
C39 C40 1.402(8)
C39 P4 1.856(5)
C40 C41 1.397(8)
C40 H40 0.9300
C41 C42 1.367(10)
C41 H41 0.9300
C42 C43 1.378(10)
C42 H42 0.9300
C43 C44 1.414(8)
C43 H43 0.9300
C44 H44 0.9300
C45 C46 1.388(7)
C45 C50 1.394(6)
C45 P4 1.849(4)
C46 C47 1.394(7)
C46 H46 0.9300
C47 C48 1.373(8)
C47 H47 0.9300
C48 C49 1.379(8)
C48 H48 0.9300
C49 C50 1.390(7)
C49 H49 0.9300
C50 H50 0.9300
C51 C56 1.374(7)
C51 C52 1.400(6)
C51 P3 1.839(4)
C52 C53 1.386(7)
C52 H52 0.9300
C53 C54 1.350(9)
C53 H53 0.9300
C54 C55 1.396(8)
C54 H54 0.9300
C55 C56 1.392(7)
C55 H55 0.9300
C56 H56 0.9300
C57 C62 1.394(6)
C57 C58 1.402(6)
C57 P3 1.839(5)
C58 C59 1.383(6)
C58 H58 0.9300
C59 C60 1.399(7)
C59 H59 0.9300
C60 C61 1.388(8)
C60 H60 0.9300
C61 C62 1.380(7)
C61 H61 0.9300
C62 H62 0.9300
C63 C64 1.521(7)
C63 C66 1.531(7)
C63 C65 1.542(7)
C64 H64A 0.9600
C64 H64B 0.9600
C64 H64C 0.9600
C65 H65A 0.9600
C65 H65B 0.9600
C65 H65C 0.9600
C66 H66A 0.9600
C66 H66B 0.9600
C66 H66C 0.9600
C68 Cl4 1.731(11)
C68 Cl3 1.773(11)
C68 H68A 0.9700
C68 H68B 0.9700
C69 Cl5 1.674(14)
C69 Cl6 1.732(14)
C69 H69A 0.9700
C69 H69B 0.9700
